data_1552443
loop_
_publ_author_name
'Mo, Xiyu'
'Chen, Zilu'
'Chu, Bo'
'Liu, Dongcheng'
'Liang, Yuning'
'Liang, Fupei'

_publ_section_title
;
 Structure and Anticancer Activities of Four Cu(II) Complexes Bearing
 Tropolone
;
_journal_name_full Metallomics
_journal_paper_doi 10.1039/C9MT00165D
_journal_year 2019
_chemical_formula_moiety 'C14 H10 Cu O4'
_chemical_formula_sum 'C14 H10 Cu O4'
_chemical_formula_weight 305.76
_space_group_crystal_system monoclinic
_space_group_IT_number 14
_space_group_name_Hall '-P 2ybc'
_space_group_name_H-M_alt 'P 1 21/c 1'
_symmetry_space_group_name_Hall '-P 2ybc'
_symmetry_space_group_name_H-M 'P 1 21/c 1'
_atom_sites_solution_hydrogens geom
_atom_sites_solution_primary direct
_atom_sites_solution_secondary difmap
_audit_creation_date 2019-01-25
_audit_creation_method
;
Olex2 1.2
(compiled 2018.05.29 svn.r3508 for OlexSys, GUI svn.r5506)
;
_audit_update_record
;
2019-01-27 deposited with the CCDC.    2019-10-17 downloaded from the CCDC.
;
_cell_angle_alpha 90.00
_cell_angle_beta 92.726(14)
_cell_angle_gamma 90.00
_cell_formula_units_Z 2
_cell_length_a 3.772(3)
_cell_length_b 13.655(12)
_cell_length_c 11.517(11)
_cell_measurement_reflns_used 1685
_cell_measurement_temperature 296(2)
_cell_measurement_theta_max 26.365
_cell_measurement_theta_min 2.315
_cell_volume 592.5(9)
_computing_cell_refinement 'SAINT v8.27A (Bruker, 2012)'
_computing_data_collection 'Bruker APEX2'
_computing_data_reduction 'SAINT v8.27A (Bruker, 2012)'
_computing_molecular_graphics 'Olex2 (Dolomanov et al., 2009)'
_computing_publication_material 'Olex2 (Dolomanov et al., 2009)'
_computing_structure_refinement 'XL (Sheldrick, 2008)'
_computing_structure_solution 'XS (Sheldrick, 2008)'
_diffrn_ambient_temperature 296.15
_diffrn_measured_fraction_theta_full 0.988
_diffrn_measured_fraction_theta_max 0.988
_diffrn_measurement_device_type 'Bruker APEX-II CCD'
_diffrn_measurement_method '\f and \w scans'
_diffrn_radiation_monochromator graphite
_diffrn_radiation_type MoK\a
_diffrn_radiation_wavelength 0.71073
_diffrn_reflns_av_R_equivalents 0.0745
_diffrn_reflns_av_unetI/netI 0.0605
_diffrn_reflns_limit_h_max 4
_diffrn_reflns_limit_h_min -4
_diffrn_reflns_limit_k_max 17
_diffrn_reflns_limit_k_min -16
_diffrn_reflns_limit_l_max 14
_diffrn_reflns_limit_l_min -14
_diffrn_reflns_number 5037
_diffrn_reflns_theta_full 26.66
_diffrn_reflns_theta_max 26.66
_diffrn_reflns_theta_min 2.31
_diffrn_source 'fine-focus sealed tube'
_exptl_absorpt_coefficient_mu 1.849
_exptl_absorpt_correction_T_max 0.717
_exptl_absorpt_correction_T_min 0.634
_exptl_absorpt_correction_type multi-scan
_exptl_absorpt_process_details 'SADABS (Bruker, 1998)'
_exptl_crystal_colour blue
_exptl_crystal_colour_primary blue
_exptl_crystal_density_diffrn 1.714
_exptl_crystal_density_method 'not measured'
_exptl_crystal_description block
_exptl_crystal_F_000 310
_exptl_crystal_size_max 0.34
_exptl_crystal_size_mid 0.21
_exptl_crystal_size_min 0.18
_refine_diff_density_max 0.944
_refine_diff_density_min -0.583
_refine_diff_density_rms 0.107
_refine_ls_extinction_method none
_refine_ls_goodness_of_fit_ref 1.060
_refine_ls_hydrogen_treatment constr
_refine_ls_matrix_type full
_refine_ls_number_parameters 88
_refine_ls_number_reflns 1239
_refine_ls_number_restraints 0
_refine_ls_restrained_S_all 1.060
_refine_ls_R_factor_all 0.0735
_refine_ls_R_factor_gt 0.0506
_refine_ls_shift/su_max 0.000
_refine_ls_shift/su_mean 0.000
_refine_ls_structure_factor_coef Fsqd
_refine_ls_weighting_details 'calc w=1/[\s^2^(Fo^2^)+(0.0750P)^2^+0.0000P] where P=(Fo^2^+2Fc^2^)/3'
_refine_ls_weighting_scheme calc
_refine_ls_wR_factor_gt 0.1230
_refine_ls_wR_factor_ref 0.1380
_reflns_number_gt 904
_reflns_number_total 1239
_reflns_threshold_expression >2sigma(I)
_cod_data_source_file c9mt00165d2.cif
_cod_data_source_block aaaa
_cod_database_code 1552443
_olex2_refinement_description
;
1. Fixed Uiso
 At 1.2 times of:
  All C(H) groups
2.a Aromatic/amide H refined with riding coordinates:
 C2(H2), C3(H3), C4(H4), C5(H5), C6(H6)
;
_olex2_submission_special_instructions 'No special instructions were received'

loop_
_space_group_symop_id
_space_group_symop_operation_xyz
1 'x, y, z'
2 '-x, y+1/2, -z+1/2'
3 '-x, -y, -z'
4 'x, -y-1/2, z-1/2'

loop_
_atom_site_label
_atom_site_type_symbol
_atom_site_fract_x
_atom_site_fract_y
_atom_site_fract_z
_atom_site_U_iso_or_equiv
_atom_site_adp_type
_atom_site_occupancy
_atom_site_calc_flag
_atom_site_site_symmetry_order
_atom_site_refinement_flags_posn
_atom_site_refinement_flags_adp
_atom_site_refinement_flags_occupancy
Cu1 Cu 0.5000 0.5000 0.5000 0.0408(3) Uani 1 d 2 S T P
O1 O 0.2108(9) 0.5261(2) 0.3631(3) 0.0503(8) Uani 1 d 1 . . .
O2 O 0.5063(7) 0.37016(18) 0.4401(2) 0.0431(7) Uani 1 d 1 . . .
C1 C 0.1780(10) 0.4513(3) 0.2951(3) 0.0380(9) Uani 1 d 1 . . .
C2 C -0.0022(12) 0.4623(3) 0.1878(4) 0.0466(10) Uani 1 d 1 . . .
H2 H -0.0882 0.5250 0.1726 0.056 Uiso 1 calc 1 R . .
C3 C -0.0743(12) 0.3952(4) 0.1002(3) 0.0525(11) Uani 1 d 1 . . .
H3 H -0.1973 0.4200 0.0348 0.063 Uiso 1 calc 1 R . .
C4 C 0.0082(13) 0.2973(4) 0.0950(4) 0.0551(12) Uani 1 d 1 . . .
H4 H -0.0639 0.2646 0.0271 0.066 Uiso 1 calc 1 R . .
C5 C 0.1856(12) 0.2427(3) 0.1793(4) 0.0523(11) Uani 1 d 1 . . .
H5 H 0.2139 0.1769 0.1608 0.063 Uiso 1 calc 1 R . .
C6 C 0.3287(11) 0.2699(3) 0.2870(3) 0.0442(10) Uani 1 d 1 . . .
H6 H 0.4333 0.2193 0.3306 0.053 Uiso 1 calc 1 R . .
C7 C 0.3403(10) 0.3618(3) 0.3405(3) 0.0371(8) Uani 1 d 1 . . .

loop_
_atom_site_aniso_label
_atom_site_aniso_U_11
_atom_site_aniso_U_22
_atom_site_aniso_U_33
_atom_site_aniso_U_23
_atom_site_aniso_U_13
_atom_site_aniso_U_12
Cu1 0.0591(5) 0.0274(4) 0.0349(4) -0.0025(3) -0.0094(3) 0.0021(3)
O1 0.075(2) 0.0304(13) 0.0440(16) -0.0035(12) -0.0171(15) 0.0098(14)
O2 0.0615(18) 0.0275(13) 0.0393(15) 0.0000(11) -0.0084(13) 0.0029(12)
C1 0.043(2) 0.034(2) 0.037(2) -0.0032(16) -0.0019(17) -0.0040(16)
C2 0.054(3) 0.047(2) 0.039(2) 0.0012(19) -0.0043(19) -0.002(2)
C3 0.052(3) 0.070(3) 0.034(2) -0.004(2) -0.0035(19) -0.009(2)
C4 0.066(3) 0.061(3) 0.038(2) -0.017(2) 0.005(2) -0.018(2)
C5 0.062(3) 0.042(2) 0.054(3) -0.014(2) 0.009(2) -0.014(2)
C6 0.056(2) 0.0305(19) 0.047(2) -0.0052(17) 0.005(2) -0.0024(18)
C7 0.042(2) 0.0329(19) 0.0365(19) 0.0020(16) 0.0036(16) -0.0045(16)

loop_
_atom_type_symbol
_atom_type_description
_atom_type_scat_dispersion_real
_atom_type_scat_dispersion_imag
_atom_type_scat_source
C C 0.0033 0.0016 'International Tables Vol C Tables 4.2.6.8 and 6.1.1.4'
H H 0.0000 0.0000 'International Tables Vol C Tables 4.2.6.8 and 6.1.1.4'
Cu Cu 0.3201 1.2651 'International Tables Vol C Tables 4.2.6.8 and 6.1.1.4'
O O 0.0106 0.0060 'International Tables Vol C Tables 4.2.6.8 and 6.1.1.4'

loop_
_geom_angle_atom_site_label_1
_geom_angle_atom_site_label_2
_geom_angle_atom_site_label_3
_geom_angle
_geom_angle_site_symmetry_1
_geom_angle_site_symmetry_3
O1 Cu1 O1 180.000(1) 3_666 .
O2 Cu1 O1 96.27(12) 3_666 .
O2 Cu1 O1 96.27(12) . 3_666
O2 Cu1 O1 83.73(12) 3_666 3_666
O2 Cu1 O1 83.73(12) . .
O2 Cu1 O2 180.000(1) . 3_666
C1 O1 Cu1 112.9(3) . .
C7 O2 Cu1 113.1(2) . .
O1 C1 C2 118.9(4) . .
O1 C1 C7 114.9(3) . .
C2 C1 C7 126.2(4) . .
C1 C2 H2 114.7 . .
C3 C2 C1 130.5(4) . .
C3 C2 H2 114.7 . .
C2 C3 H3 115.1 . .
C4 C3 C2 129.8(4) . .
C4 C3 H3 115.1 . .
C3 C4 H4 116.5 . .
C5 C4 C3 127.0(4) . .
C5 C4 H4 116.5 . .
C4 C5 H5 114.9 . .
C4 C5 C6 130.2(4) . .
C6 C5 H5 114.9 . .
C5 C6 H6 115.1 . .
C5 C6 C7 129.9(4) . .
C7 C6 H6 115.1 . .
O2 C7 C1 115.2(3) . .
O2 C7 C6 118.5(3) . .
C6 C7 C1 126.3(3) . .

loop_
_geom_bond_atom_site_label_1
_geom_bond_atom_site_label_2
_geom_bond_distance
_geom_bond_site_symmetry_2
Cu1 O1 1.908(3) 3_666
Cu1 O1 1.908(3) .
Cu1 O2 1.903(3) .
Cu1 O2 1.903(3) 3_666
O1 C1 1.290(5) .
O2 C7 1.285(4) .
C1 C2 1.390(6) .
C1 C7 1.453(5) .
C2 H2 0.9300 .
C2 C3 1.380(6) .
C3 H3 0.9300 .
C3 C4 1.374(7) .
C4 H4 0.9300 .
C4 C5 1.373(6) .
C5 H5 0.9300 .
C5 C6 1.380(6) .
C6 H6 0.9300 .
C6 C7 1.398(5) .

loop_
_geom_torsion_atom_site_label_1
_geom_torsion_atom_site_label_2
_geom_torsion_atom_site_label_3
_geom_torsion_atom_site_label_4
_geom_torsion
_geom_torsion_site_symmetry_1
Cu1 O1 C1 C2 -174.9(3) .
Cu1 O1 C1 C7 4.9(4) .
Cu1 O2 C7 C1 -1.0(4) .
Cu1 O2 C7 C6 179.5(3) .
O1 Cu1 O1 C1 170(100) 3_666
O1 Cu1 O2 C7 -177.2(3) 3_666
O1 Cu1 O2 C7 2.8(3) .
O1 C1 C2 C3 -179.9(4) .
O1 C1 C7 O2 -2.6(5) .
O1 C1 C7 C6 176.8(4) .
O2 Cu1 O1 C1 -4.3(3) .
O2 Cu1 O1 C1 175.7(3) 3_666
O2 Cu1 O2 C7 -43(100) 3_666
C1 C2 C3 C4 1.1(8) .
C2 C1 C7 O2 177.1(4) .
C2 C1 C7 C6 -3.4(7) .
C2 C3 C4 C5 0.3(8) .
C3 C4 C5 C6 -1.1(8) .
C4 C5 C6 C7 -1.5(8) .
C5 C6 C7 O2 -176.4(4) .
C5 C6 C7 C1 4.2(7) .
C7 C1 C2 C3 0.4(7) .
